data_7222260
loop_
_publ_author_name
'Li, Xiu-Yuan'
'Liu, Xia-Xia'
'Yue, Kenfen'
'Wu, Ya-Pan'
'He, Tian'
'Yan, Ni'
'Wang, Yao-Yu'

_publ_section_title
;
 Solvent-controlled formation of four Ni(II) coordination polymers based
 on flexible bis(imidazole) ligand: syntheses, structural diversification,
 properties
;
_journal_name_full 'RSC Adv.'
_journal_paper_doi 10.1039/C5RA15397B
_journal_year 2015
_chemical_formula_sum 'C20 H21 Br N4 Ni O4'
_chemical_formula_weight 520.03
_chemical_name_systematic
; 
 ? 
;
_space_group_IT_number 19
_symmetry_cell_setting orthorhombic
_symmetry_space_group_name_Hall 'P 2ac 2ab'
_symmetry_space_group_name_H-M 'P 21 21 21'
_atom_sites_solution_hydrogens geom
_atom_sites_solution_primary direct
_atom_sites_solution_secondary difmap
_audit_creation_method SHELXL-97
_audit_update_record
;
2015-07-04 deposited with the CCDC.
2015-09-21 downloaded from the CCDC.
;
_cell_angle_alpha 90.00
_cell_angle_beta 90.00
_cell_angle_gamma 90.00
_cell_formula_units_Z 4
_cell_length_a 12.166(2)
_cell_length_b 13.298(2)
_cell_length_c 13.414(2)
_cell_measurement_reflns_used 1607
_cell_measurement_temperature 296(2)
_cell_measurement_theta_max 20.45
_cell_measurement_theta_min 2.26
_cell_volume 2170.2(6)
_computing_structure_refinement 'SHELXL-97 (Sheldrick, 1997)'
_computing_structure_solution 'SHELXS-97 (Sheldrick, 1990)'
_diffrn_ambient_temperature 296(2)
_diffrn_measured_fraction_theta_full 0.998
_diffrn_measured_fraction_theta_max 0.998
_diffrn_measurement_device_type 'Bruker SMART APEX II CCD area-detector'
_diffrn_measurement_method '\f and \w scans'
_diffrn_radiation_monochromator graphite
_diffrn_radiation_source 'fine-focus sealed tube'
_diffrn_radiation_type MoK\a
_diffrn_radiation_wavelength 0.71073
_diffrn_reflns_av_R_equivalents 0.0659
_diffrn_reflns_av_sigmaI/netI 0.0856
_diffrn_reflns_limit_h_max 10
_diffrn_reflns_limit_h_min -14
_diffrn_reflns_limit_k_max 15
_diffrn_reflns_limit_k_min -15
_diffrn_reflns_limit_l_max 13
_diffrn_reflns_limit_l_min -15
_diffrn_reflns_number 10889
_diffrn_reflns_theta_full 25.05
_diffrn_reflns_theta_max 25.05
_diffrn_reflns_theta_min 2.16
_exptl_absorpt_coefficient_mu 2.769
_exptl_absorpt_correction_T_max 0.7148
_exptl_absorpt_correction_T_min 0.5562
_exptl_absorpt_correction_type multi-scan
_exptl_absorpt_process_details SADABS
_exptl_crystal_colour green
_exptl_crystal_density_diffrn 1.592
_exptl_crystal_density_method 'not measured'
_exptl_crystal_description block
_exptl_crystal_F_000 1056
_exptl_crystal_size_max 0.24
_exptl_crystal_size_mid 0.17
_exptl_crystal_size_min 0.13
_refine_diff_density_max 0.606
_refine_diff_density_min -0.535
_refine_diff_density_rms 0.085
_refine_ls_abs_structure_details 'Flack H D (1983), Acta Cryst. A39, 876-881'
_refine_ls_abs_structure_Flack 0.03(2)
_refine_ls_extinction_method none
_refine_ls_goodness_of_fit_ref 0.941
_refine_ls_hydrogen_treatment constr
_refine_ls_matrix_type full
_refine_ls_number_parameters 273
_refine_ls_number_reflns 3840
_refine_ls_number_restraints 0
_refine_ls_restrained_S_all 0.941
_refine_ls_R_factor_all 0.0824
_refine_ls_R_factor_gt 0.0631
_refine_ls_shift/su_max 0.000
_refine_ls_shift/su_mean 0.000
_refine_ls_structure_factor_coef Fsqd
_refine_ls_weighting_details 'calc w=1/[\s^2^(Fo^2^)+(0.1000P)^2^+0.6625P] where P=(Fo^2^+2Fc^2^)/3'
_refine_ls_weighting_scheme calc
_refine_ls_wR_factor_gt 0.1529
_refine_ls_wR_factor_ref 0.1663
_reflns_number_gt 3047
_reflns_number_total 3840
_reflns_threshold_expression >2sigma(I)
_cod_data_source_file c5ra15397b2.cif
_cod_data_source_block 2
_cod_original_cell_volume 2170.1(6)
_cod_original_sg_symbol_H-M P2(1)2(1)2(1)
_cod_database_code 7222260

loop_
_symmetry_equiv_pos_as_xyz
'x, y, z'
'-x+1/2, -y, z+1/2'
'-x, y+1/2, -z+1/2'
'x+1/2, -y+1/2, -z'

loop_
_atom_site_label
_atom_site_type_symbol
_atom_site_fract_x
_atom_site_fract_y
_atom_site_fract_z
_atom_site_U_iso_or_equiv
_atom_site_adp_type
_atom_site_occupancy
_atom_site_symmetry_multiplicity
_atom_site_calc_flag
_atom_site_refinement_flags
Ni1 Ni 0.25454(8) 0.59847(7) 0.63481(7) 0.0291(3) Uani 1 1 d .
N1 N 0.1121(5) 0.5247(5) 0.6507(5) 0.0337(15) Uani 1 1 d .
N2 N -0.0501(6) 0.4538(6) 0.6335(7) 0.049(2) Uani 1 1 d .
N3 N 0.1375(6) 0.8172(5) 0.4359(5) 0.0350(16) Uani 1 1 d .
N4 N 0.1852(6) 0.7076(5) 0.5511(5) 0.0323(16) Uani 1 1 d .
O1 O 0.2465(5) 0.6754(4) 0.7705(4) 0.0388(13) Uani 1 1 d .
O2 O 0.3931(5) 0.6954(4) 0.6749(4) 0.0416(15) Uani 1 1 d .
O3 O 0.6626(5) 1.0016(4) 0.9633(4) 0.0368(14) Uani 1 1 d .
O4 O 0.6529(5) 0.9755(4) 0.8028(4) 0.0413(15) Uani 1 1 d .
Br1 Br 0.36778(10) 0.75860(8) 1.14775(7) 0.0630(4) Uani 1 1 d .
C1 C 0.0414(9) 0.5095(8) 0.4759(7) 0.056(3) Uani 1 1 d .
H25A H 0.1167 0.5142 0.4548 0.084 Uiso 1 1 calc R
H25B H 0.0030 0.5697 0.4570 0.084 Uiso 1 1 calc R
H25C H 0.0074 0.4525 0.4446 0.084 Uiso 1 1 calc R
C2 C 0.0371(8) 0.4974(6) 0.5868(7) 0.042(2) Uani 1 1 d .
C3 C 0.0706(8) 0.4977(7) 0.7437(7) 0.046(2) Uani 1 1 d .
H14 H 0.1066 0.5078 0.8041 0.056 Uiso 1 1 calc R
C4 C -0.0284(8) 0.4551(7) 0.7340(8) 0.049(3) Uani 1 1 d .
H28 H -0.0733 0.4312 0.7848 0.059 Uiso 1 1 calc R
C5 C -0.1514(7) 0.4130(7) 0.5910(9) 0.058(3) Uani 1 1 d .
H27A H -0.1806 0.3623 0.6358 0.069 Uiso 1 1 calc R
H27B H -0.1344 0.3803 0.5282 0.069 Uiso 1 1 calc R
C6 C 0.2613(8) 1.0074(7) 0.4268(8) 0.052(3) Uani 1 1 d .
H19A H 0.2868 0.9616 0.4780 0.062 Uiso 1 1 calc R
H19B H 0.1950 1.0396 0.4510 0.062 Uiso 1 1 calc R
C7 C 0.2341(8) 0.9478(7) 0.3334(7) 0.047(2) Uani 1 1 d .
H16A H 0.2979 0.9081 0.3151 0.056 Uiso 1 1 calc R
H16B H 0.2200 0.9946 0.2795 0.056 Uiso 1 1 calc R
C8 C 0.1347(8) 0.8770(7) 0.3435(7) 0.048(2) Uani 1 1 d .
H21A H 0.0678 0.9166 0.3422 0.058 Uiso 1 1 calc R
H21B H 0.1331 0.8318 0.2867 0.058 Uiso 1 1 calc R
C9 C 0.0711(8) 0.8355(8) 0.5155(7) 0.051(3) Uani 1 1 d .
H30 H 0.0160 0.8837 0.5198 0.061 Uiso 1 1 calc R
C10 C 0.1017(7) 0.7687(6) 0.5875(7) 0.046(2) Uani 1 1 d .
H4 H 0.0714 0.7647 0.6511 0.056 Uiso 1 1 calc R
C11 C 0.2041(6) 0.7398(6) 0.4585(6) 0.0322(18) Uani 1 1 d .
C12 C 0.2846(8) 0.6944(8) 0.3889(7) 0.058(3) Uani 1 1 d .
H29A H 0.3136 0.6338 0.4174 0.086 Uiso 1 1 calc R
H29B H 0.3434 0.7411 0.3772 0.086 Uiso 1 1 calc R
H29C H 0.2488 0.6791 0.3269 0.086 Uiso 1 1 calc R
C13 C 0.3425(7) 0.7092(5) 0.7569(6) 0.0293(18) Uani 1 1 d .
C14 C 0.4009(6) 0.7601(5) 0.8416(6) 0.0320(18) Uani 1 1 d .
C15 C 0.3663(7) 0.7402(6) 0.9388(5) 0.0315(17) Uani 1 1 d .
H5 H 0.3080 0.6966 0.9505 0.038 Uiso 1 1 calc R
C16 C 0.4197(7) 0.7860(6) 1.0172(5) 0.0302(18) Uani 1 1 d .
C17 C 0.5037(7) 0.8525(6) 1.0036(6) 0.0342(19) Uani 1 1 d .
H13 H 0.5377 0.8829 1.0579 0.041 Uiso 1 1 calc R
C18 C 0.5381(7) 0.8743(6) 0.9058(6) 0.0315(18) Uani 1 1 d .
C19 C 0.4874(6) 0.8264(6) 0.8266(6) 0.0305(18) Uani 1 1 d .
H17 H 0.5118 0.8389 0.7621 0.037 Uiso 1 1 calc R
C20 C 0.6252(7) 0.9528(6) 0.8880(6) 0.038(2) Uani 1 1 d .

loop_
_atom_site_aniso_label
_atom_site_aniso_U_11
_atom_site_aniso_U_22
_atom_site_aniso_U_33
_atom_site_aniso_U_23
_atom_site_aniso_U_13
_atom_site_aniso_U_12
Ni1 0.0236(5) 0.0319(5) 0.0317(5) -0.0019(4) -0.0006(5) 0.0008(5)
N1 0.014(3) 0.037(4) 0.050(4) 0.001(3) -0.005(3) -0.005(3)
N2 0.033(4) 0.042(4) 0.074(6) 0.004(4) 0.000(4) 0.001(3)
N3 0.026(4) 0.042(4) 0.037(4) 0.007(3) 0.007(3) 0.000(3)
N4 0.036(4) 0.028(3) 0.033(4) 0.001(3) -0.004(3) -0.006(3)
O1 0.028(3) 0.048(3) 0.040(3) -0.007(2) 0.004(3) -0.001(3)
O2 0.033(3) 0.053(4) 0.038(3) -0.013(3) 0.001(3) -0.010(3)
O3 0.035(3) 0.043(3) 0.033(3) -0.001(3) 0.001(3) -0.013(3)
O4 0.049(4) 0.047(4) 0.028(3) 0.001(3) 0.006(3) -0.012(3)
Br1 0.0915(9) 0.0627(6) 0.0349(5) 0.0049(5) 0.0158(5) -0.0128(6)
C1 0.060(7) 0.055(6) 0.053(6) -0.008(5) -0.010(5) -0.001(5)
C2 0.038(6) 0.031(5) 0.056(5) -0.001(4) 0.003(5) -0.002(4)
C3 0.043(6) 0.047(6) 0.050(6) 0.018(4) 0.010(5) 0.011(5)
C4 0.040(6) 0.050(6) 0.057(6) 0.012(5) 0.017(5) 0.012(5)
C5 0.020(4) 0.053(6) 0.101(8) -0.003(6) -0.008(5) -0.018(5)
C6 0.030(5) 0.041(5) 0.084(7) -0.001(5) 0.027(6) 0.011(5)
C7 0.048(6) 0.043(5) 0.049(5) 0.008(4) -0.004(5) 0.001(5)
C8 0.041(5) 0.052(5) 0.051(5) 0.013(4) -0.001(5) -0.008(4)
C9 0.036(5) 0.053(6) 0.062(6) 0.009(5) 0.007(5) 0.017(5)
C10 0.045(6) 0.038(5) 0.056(5) 0.008(4) 0.011(5) 0.022(4)
C11 0.026(4) 0.032(4) 0.039(4) -0.004(4) 0.000(4) 0.001(4)
C12 0.065(7) 0.064(6) 0.044(5) 0.008(5) 0.018(5) 0.027(5)
C13 0.031(5) 0.024(4) 0.033(4) -0.003(3) 0.000(4) -0.002(3)
C14 0.022(4) 0.025(4) 0.049(5) -0.005(4) -0.003(4) 0.007(3)
C15 0.028(4) 0.035(4) 0.031(4) 0.004(3) 0.007(4) -0.007(4)
C16 0.042(5) 0.029(4) 0.020(4) 0.003(3) 0.004(4) 0.001(4)
C17 0.043(5) 0.027(4) 0.033(4) 0.000(3) -0.009(4) -0.002(4)
C18 0.036(5) 0.025(4) 0.033(4) -0.006(3) -0.009(4) 0.007(3)
C19 0.027(4) 0.038(4) 0.026(4) 0.000(3) 0.000(4) -0.005(4)
C20 0.034(5) 0.040(5) 0.039(5) -0.005(4) -0.006(4) 0.000(4)

loop_
_atom_type_symbol
_atom_type_description
_atom_type_scat_dispersion_real
_atom_type_scat_dispersion_imag
_atom_type_scat_source
C C 0.0033 0.0016 'International Tables Vol C Tables 4.2.6.8 and 6.1.1.4'
H H 0.0000 0.0000 'International Tables Vol C Tables 4.2.6.8 and 6.1.1.4'
N N 0.0061 0.0033 'International Tables Vol C Tables 4.2.6.8 and 6.1.1.4'
O O 0.0106 0.0060 'International Tables Vol C Tables 4.2.6.8 and 6.1.1.4'
Ni Ni 0.3393 1.1124 'International Tables Vol C Tables 4.2.6.8 and 6.1.1.4'
Br Br -0.2901 2.4595 'International Tables Vol C Tables 4.2.6.8 and 6.1.1.4'

loop_
_geom_angle_atom_site_label_1
_geom_angle_atom_site_label_2
_geom_angle_atom_site_label_3
_geom_angle
_geom_angle_site_symmetry_1
_geom_angle_site_symmetry_3
N1 Ni1 N4 92.8(3) . .
N1 Ni1 O1 96.1(3) . .
N4 Ni1 O1 96.5(2) . .
N1 Ni1 O3 100.5(3) . 3_646
N4 Ni1 O3 107.0(2) . 3_646
O1 Ni1 O3 150.3(2) . 3_646
N1 Ni1 O4 92.2(3) . 3_646
N4 Ni1 O4 168.4(2) . 3_646
O1 Ni1 O4 93.3(2) . 3_646
O3 Ni1 O4 61.8(2) 3_646 3_646
N1 Ni1 O2 158.2(3) . .
N4 Ni1 O2 92.0(2) . .
O1 Ni1 O2 62.2(2) . .
O3 Ni1 O2 98.4(2) 3_646 .
O4 Ni1 O2 87.1(2) 3_646 .
N1 Ni1 C20 98.2(3) . 3_646
N4 Ni1 C20 138.5(3) . 3_646
O1 Ni1 C20 121.6(3) . 3_646
O3 Ni1 C20 31.6(2) 3_646 3_646
O4 Ni1 C20 30.1(2) 3_646 3_646
O2 Ni1 C20 92.1(3) . 3_646
C2 N1 C3 105.3(7) . .
C2 N1 Ni1 132.2(6) . .
C3 N1 Ni1 122.4(6) . .
C2 N2 C4 107.3(8) . .
C2 N2 C5 129.4(9) . .
C4 N2 C5 123.3(9) . .
C11 N3 C9 108.5(7) . .
C11 N3 C8 128.1(7) . .
C9 N3 C8 123.4(7) . .
C11 N4 C10 105.4(7) . .
C11 N4 Ni1 132.5(6) . .
C10 N4 Ni1 122.0(6) . .
C13 O1 Ni1 90.3(5) . .
C13 O2 Ni1 85.7(5) . .
C20 O3 Ni1 89.3(5) . 3_656
C20 O4 Ni1 88.2(5) . 3_656
C2 C1 H25A 109.5 . .
C2 C1 H25B 109.5 . .
H25A C1 H25B 109.5 . .
C2 C1 H25C 109.5 . .
H25A C1 H25C 109.5 . .
H25B C1 H25C 109.5 . .
N1 C2 N2 111.1(8) . .
N1 C2 C1 126.8(9) . .
N2 C2 C1 122.1(9) . .
C4 C3 N1 110.4(9) . .
C4 C3 H14 124.8 . .
N1 C3 H14 124.8 . .
C3 C4 N2 106.0(8) . .
C3 C4 H28 127.0 . .
N2 C4 H28 127.0 . .
N2 C5 C6 113.0(8) . 4_466
N2 C5 H27A 109.0 . .
C6 C5 H27A 109.0 4_466 .
N2 C5 H27B 109.0 . .
C6 C5 H27B 109.0 4_466 .
H27A C5 H27B 107.8 . .
C7 C6 C5 112.8(8) . 4_566
C7 C6 H19A 109.0 . .
C5 C6 H19A 109.0 4_566 .
C7 C6 H19B 109.0 . .
C5 C6 H19B 109.0 4_566 .
H19A C6 H19B 107.8 . .
C6 C7 C8 114.7(8) . .
C6 C7 H16A 108.6 . .
C8 C7 H16A 108.6 . .
C6 C7 H16B 108.6 . .
C8 C7 H16B 108.6 . .
H16A C7 H16B 107.6 . .
N3 C8 C7 112.7(7) . .
N3 C8 H21A 109.0 . .
C7 C8 H21A 109.0 . .
N3 C8 H21B 109.0 . .
C7 C8 H21B 109.0 . .
H21A C8 H21B 107.8 . .
N3 C9 C10 106.1(8) . .
N3 C9 H30 126.9 . .
C10 C9 H30 126.9 . .
C9 C10 N4 109.3(8) . .
C9 C10 H4 125.3 . .
N4 C10 H4 125.3 . .
N4 C11 N3 110.6(7) . .
N4 C11 C12 124.8(8) . .
N3 C11 C12 124.5(8) . .
C11 C12 H29A 109.5 . .
C11 C12 H29B 109.5 . .
H29A C12 H29B 109.5 . .
C11 C12 H29C 109.5 . .
H29A C12 H29C 109.5 . .
H29B C12 H29C 109.5 . .
O1 C13 O2 121.3(7) . .
O1 C13 C14 119.3(7) . .
O2 C13 C14 119.3(7) . .
C19 C14 C15 119.0(7) . .
C19 C14 C13 122.4(7) . .
C15 C14 C13 118.6(7) . .
C16 C15 C14 119.2(7) . .
C16 C15 H5 120.4 . .
C14 C15 H5 120.4 . .
C17 C16 C15 122.5(7) . .
C17 C16 Br1 119.8(6) . .
C15 C16 Br1 117.6(6) . .
C16 C17 C18 118.7(7) . .
C16 C17 H13 120.6 . .
C18 C17 H13 120.6 . .
C19 C18 C17 119.3(8) . .
C19 C18 C20 120.7(7) . .
C17 C18 C20 120.0(7) . .
C18 C19 C14 121.3(7) . .
C18 C19 H17 119.4 . .
C14 C19 H17 119.4 . .
O4 C20 O3 120.6(8) . .
O4 C20 C18 120.7(7) . .
O3 C20 C18 118.4(7) . .
O4 C20 Ni1 61.6(5) . 3_656
O3 C20 Ni1 59.1(4) . 3_656
C18 C20 Ni1 171.5(6) . 3_656

loop_
_geom_bond_atom_site_label_1
_geom_bond_atom_site_label_2
_geom_bond_distance
_geom_bond_site_symmetry_2
Ni1 N1 2.002(6) .
Ni1 N4 2.019(7) .
Ni1 O1 2.090(5) .
Ni1 O3 2.100(6) 3_646
Ni1 O4 2.154(6) 3_646
Ni1 O2 2.189(6) .
Ni1 C20 2.447(9) 3_646
N1 C2 1.305(11) .
N1 C3 1.393(11) .
N2 C2 1.362(11) .
N2 C4 1.373(13) .
N2 C5 1.462(11) .
N3 C11 1.345(10) .
N3 C9 1.360(11) .
N3 C8 1.474(10) .
N4 C11 1.334(10) .
N4 C10 1.389(10) .
O1 C13 1.265(10) .
O2 C13 1.274(9) .
O3 C20 1.284(9) .
O3 Ni1 2.100(6) 3_656
O4 C20 1.230(10) .
O4 Ni1 2.154(6) 3_656
Br1 C16 1.897(7) .
C1 C2 1.497(13) .
C1 H25A 0.9600 .
C1 H25B 0.9600 .
C1 H25C 0.9600 .
C3 C4 1.337(14) .
C3 H14 0.9300 .
C4 H28 0.9300 .
C5 C6 1.519(14) 4_466
C5 H27A 0.9700 .
C5 H27B 0.9700 .
C6 C7 1.519(14) .
C6 C5 1.519(14) 4_566
C6 H19A 0.9700 .
C6 H19B 0.9700 .
C7 C8 1.538(13) .
C7 H16A 0.9700 .
C7 H16B 0.9700 .
C8 H21A 0.9700 .
C8 H21B 0.9700 .
C9 C10 1.365(12) .
C9 H30 0.9300 .
C10 H4 0.9300 .
C11 C12 1.482(11) .
C12 H29A 0.9600 .
C12 H29B 0.9600 .
C12 H29C 0.9600 .
C13 C14 1.500(10) .
C14 C19 1.388(10) .
C14 C15 1.395(10) .
C15 C16 1.378(11) .
C15 H5 0.9300 .
C16 C17 1.364(11) .
C17 C18 1.407(11) .
C17 H13 0.9300 .
C18 C19 1.384(11) .
C18 C20 1.506(12) .
C19 H17 0.9300 .
C20 Ni1 2.447(9) 3_656

loop_
_geom_torsion_atom_site_label_1
_geom_torsion_atom_site_label_2
_geom_torsion_atom_site_label_3
_geom_torsion_atom_site_label_4
_geom_torsion
_geom_torsion_site_symmetry_1
_geom_torsion_site_symmetry_4
N4 Ni1 N1 C2 48.4(8) . .
O1 Ni1 N1 C2 145.2(8) . .
O3 Ni1 N1 C2 -59.6(8) 3_646 .
O4 Ni1 N1 C2 -121.3(8) 3_646 .
O2 Ni1 N1 C2 151.0(7) . .
C20 Ni1 N1 C2 -91.6(8) 3_646 .
N4 Ni1 N1 C3 -126.8(7) . .
O1 Ni1 N1 C3 -30.0(7) . .
O3 Ni1 N1 C3 125.3(6) 3_646 .
O4 Ni1 N1 C3 63.6(6) 3_646 .
O2 Ni1 N1 C3 -24.1(11) . .
C20 Ni1 N1 C3 93.3(7) 3_646 .
N1 Ni1 N4 C11 -120.4(7) . .
O1 Ni1 N4 C11 143.1(7) . .
O3 Ni1 N4 C11 -18.5(8) 3_646 .
O4 Ni1 N4 C11 -4.5(17) 3_646 .
O2 Ni1 N4 C11 80.9(7) . .
C20 Ni1 N4 C11 -14.6(9) 3_646 .
N1 Ni1 N4 C10 61.1(7) . .
O1 Ni1 N4 C10 -35.4(7) . .
O3 Ni1 N4 C10 162.9(6) 3_646 .
O4 Ni1 N4 C10 177.0(11) 3_646 .
O2 Ni1 N4 C10 -97.7(6) . .
C20 Ni1 N4 C10 166.9(6) 3_646 .
N1 Ni1 O1 C13 173.5(5) . .
N4 Ni1 O1 C13 -92.9(5) . .
O3 Ni1 O1 C13 49.7(7) 3_646 .
O4 Ni1 O1 C13 80.9(5) 3_646 .
O2 Ni1 O1 C13 -4.0(4) . .
C20 Ni1 O1 C13 70.0(5) 3_646 .
N1 Ni1 O2 C13 -2.6(9) . .
N4 Ni1 O2 C13 100.2(5) . .
O1 Ni1 O2 C13 4.0(4) . .
O3 Ni1 O2 C13 -152.2(4) 3_646 .
O4 Ni1 O2 C13 -91.3(5) 3_646 .
C20 Ni1 O2 C13 -121.0(5) 3_646 .
C3 N1 C2 N2 -0.3(9) . .
Ni1 N1 C2 N2 -176.1(5) . .
C3 N1 C2 C1 -179.9(9) . .
Ni1 N1 C2 C1 4.3(14) . .
C4 N2 C2 N1 0.7(10) . .
C5 N2 C2 N1 179.9(8) . .
C4 N2 C2 C1 -179.7(8) . .
C5 N2 C2 C1 -0.5(14) . .
C2 N1 C3 C4 -0.2(10) . .
Ni1 N1 C3 C4 176.1(6) . .
N1 C3 C4 N2 0.6(10) . .
C2 N2 C4 C3 -0.8(10) . .
C5 N2 C4 C3 -180.0(8) . .
C2 N2 C5 C6 -84.1(13) . 4_466
C4 N2 C5 C6 94.9(11) . 4_466
C5 C6 C7 C8 -171.5(8) 4_566 .
C11 N3 C8 C7 -72.0(11) . .
C9 N3 C8 C7 106.1(10) . .
C6 C7 C8 N3 -46.3(12) . .
C11 N3 C9 C10 1.6(10) . .
C8 N3 C9 C10 -176.8(8) . .
N3 C9 C10 N4 -1.5(11) . .
C11 N4 C10 C9 0.9(10) . .
Ni1 N4 C10 C9 179.7(6) . .
C10 N4 C11 N3 0.2(9) . .
Ni1 N4 C11 N3 -178.6(5) . .
C10 N4 C11 C12 -177.9(9) . .
Ni1 N4 C11 C12 3.4(13) . .
C9 N3 C11 N4 -1.1(10) . .
C8 N3 C11 N4 177.2(7) . .
C9 N3 C11 C12 176.9(9) . .
C8 N3 C11 C12 -4.7(14) . .
Ni1 O1 C13 O2 7.1(8) . .
Ni1 O1 C13 C14 -168.4(6) . .
Ni1 O2 C13 O1 -6.8(7) . .
Ni1 O2 C13 C14 168.7(6) . .
O1 C13 C14 C19 -158.5(7) . .
O2 C13 C14 C19 25.9(11) . .
O1 C13 C14 C15 21.1(10) . .
O2 C13 C14 C15 -154.5(7) . .
C19 C14 C15 C16 -0.7(11) . .
C13 C14 C15 C16 179.6(7) . .
C14 C15 C16 C17 1.8(12) . .
C14 C15 C16 Br1 178.8(6) . .
C15 C16 C17 C18 -0.8(12) . .
Br1 C16 C17 C18 -177.8(6) . .
C16 C17 C18 C19 -1.2(12) . .
C16 C17 C18 C20 175.7(7) . .
C17 C18 C19 C14 2.2(12) . .
C20 C18 C19 C14 -174.6(7) . .
C15 C14 C19 C18 -1.2(11) . .
C13 C14 C19 C18 178.4(7) . .
Ni1 O4 C20 O3 -3.1(8) 3_656 .
Ni1 O4 C20 C18 170.6(7) 3_656 .
Ni1 O3 C20 O4 3.2(9) 3_656 .
Ni1 O3 C20 C18 -170.7(7) 3_656 .
C19 C18 C20 O4 -0.2(12) . .
C17 C18 C20 O4 -177.0(8) . .
C19 C18 C20 O3 173.7(8) . .
C17 C18 C20 O3 -3.1(12) . .
